data_7004325
loop_
_publ_author_name
'Lee, Jen-Jeh'
'Yang, Feng-Zhao'
'Lin, Ya-Fan'
'Chang, Ya-Chun'
'Yu, Kuo-Hsuan'
'Chang, Mu-Chieh'
'Lee, Gene-Hsiang'
'Liu, Yi-Hung'
'Wang, Yu'
'Liu, Shiuh-Tzung'
'Chen, Jwu-Ting'

_publ_section_title
;
 Unsymmetrical bidentate ligands of \a-aminoaldimines leading to
 sterically controlled selectivity of geometrical isomerism in square
 planar coordination
;
_journal_issue 43
_journal_name_full 'Dalton Transactions'
_journal_page_first 5945
_journal_page_last 5956
_journal_paper_doi 10.1039/b805674a
_journal_year 2008
_chemical_formula_sum 'C14 H22 Cl2 N2 Ni'
_chemical_formula_weight 347.95
_chemical_name_systematic
;
?
;
_space_group_IT_number 14
_symmetry_cell_setting monoclinic
_symmetry_space_group_name_Hall '-P 2yn'
_symmetry_space_group_name_H-M 'P 1 21/n 1'
_atom_sites_solution_hydrogens geom
_atom_sites_solution_primary direct
_atom_sites_solution_secondary difmap
_audit_creation_method SHELXL-97
_cell_angle_alpha 90.00
_cell_angle_beta 111.9730(10)
_cell_angle_gamma 90.00
_cell_formula_units_Z 8
_cell_length_a 11.40100(10)
_cell_length_b 22.9790(4)
_cell_length_c 14.0160(2)
_cell_measurement_reflns_used 42997
_cell_measurement_temperature 295(2)
_cell_measurement_theta_max 26.73
_cell_measurement_theta_min 1
_cell_volume 3405.23(9)
_computing_cell_refinement 'Denzo-SMN & Scalepack'
_computing_data_collection 'Nonius COLLECT'
_computing_data_reduction 'Denzo-SMN & Scalepack'
_computing_molecular_graphics SHELX
_computing_publication_material SHELX
_computing_structure_refinement 'SHELXL-97 (Sheldrick, 1997)'
_computing_structure_solution 'SHELXS-97 (Sheldrick, 1990)'
_diffrn_ambient_temperature 295(2)
_diffrn_measured_fraction_theta_full 0.993
_diffrn_measured_fraction_theta_max 0.993
_diffrn_measurement_method '\f-\w scans'
_diffrn_radiation_monochromator graphite
_diffrn_radiation_source 'fine-focus sealed tube'
_diffrn_radiation_type MoK\a
_diffrn_radiation_wavelength 0.71073
_diffrn_reflns_av_R_equivalents 0.0742
_diffrn_reflns_av_sigmaI/netI 0.0477
_diffrn_reflns_limit_h_max 13
_diffrn_reflns_limit_h_min -14
_diffrn_reflns_limit_k_max 28
_diffrn_reflns_limit_k_min -28
_diffrn_reflns_limit_l_max 17
_diffrn_reflns_limit_l_min -17
_diffrn_reflns_number 43966
_diffrn_reflns_theta_full 26.60
_diffrn_reflns_theta_max 26.60
_diffrn_reflns_theta_min 3.04
_exptl_absorpt_coefficient_mu 1.442
_exptl_absorpt_correction_T_max 0.806
_exptl_absorpt_correction_T_min 0.737
_exptl_absorpt_correction_type multi-scan
_exptl_absorpt_process_details
;
multi-scan from symmetry-related measurements
Sortav (Blessing 1995)
;
_exptl_crystal_density_diffrn 1.357
_exptl_crystal_density_method 'not measured'
_exptl_crystal_F_000 1456
_exptl_crystal_size_max 0.30
_exptl_crystal_size_mid 0.25
_exptl_crystal_size_min 0.20
_refine_diff_density_max 0.244
_refine_diff_density_min -0.207
_refine_diff_density_rms 0.043
_refine_ls_extinction_coef 0.0011(3)
_refine_ls_extinction_expression Fc^*^=kFc[1+0.001xFc^2^\l^3^/sin(2\q)]^-1/4^
_refine_ls_extinction_method SHELXL
_refine_ls_goodness_of_fit_ref 1.022
_refine_ls_hydrogen_treatment constr
_refine_ls_matrix_type full
_refine_ls_number_parameters 445
_refine_ls_number_reflns 7080
_refine_ls_number_restraints 0
_refine_ls_restrained_S_all 1.022
_refine_ls_R_factor_all 0.0950
_refine_ls_R_factor_gt 0.0439
_refine_ls_shift/su_max 0.024
_refine_ls_shift/su_mean 0.001
_refine_ls_structure_factor_coef Fsqd
_refine_ls_weighting_details 'calc w=1/[\s^2^(Fo^2^)+(0.0283P)^2^+1.8709P] where P=(Fo^2^+2Fc^2^)/3'
_refine_ls_weighting_scheme calc
_refine_ls_wR_factor_gt 0.0830
_refine_ls_wR_factor_ref 0.1003
_reflns_number_gt 4167
_reflns_number_total 7080
_reflns_threshold_expression >2sigma(I)
_cod_data_source_file b805674a.txt
_cod_data_source_block ic9166
_cod_depositor_comments
;
The following automatic conversions were performed:
'_symmetry_cell_setting' value 'Monoclinic' changed to 'monoclinic'
according to '/home/saulius/struct/CIF-dictionaries/cif_core.dic'
dictionary named 'cif_core.dic' version 2.4.1 from 2010-06-29.

Automatic conversion script
Id: cif_fix_enum 1527 2010-12-29 10:47:43Z saulius 
;
_cod_original_cell_volume 3405.23(8)
_cod_original_sg_symbol_H-M P2(1)/n
_cod_database_code 7004325

loop_
_symmetry_equiv_pos_as_xyz
'x, y, z'
'-x+1/2, y+1/2, -z+1/2'
'-x, -y, -z'
'x-1/2, -y-1/2, z-1/2'

loop_
_atom_site_label
_atom_site_type_symbol
_atom_site_fract_x
_atom_site_fract_y
_atom_site_fract_z
_atom_site_U_iso_or_equiv
_atom_site_adp_type
_atom_site_occupancy
_atom_site_symmetry_multiplicity
_atom_site_calc_flag
_atom_site_refinement_flags
_atom_site_disorder_assembly
_atom_site_disorder_group
Ni1 Ni 0.21813(4) 0.154823(17) 0.40895(3) 0.05828(15) Uani 1 1 d . A .
Cl1 Cl 0.38678(11) 0.16260(5) 0.55343(7) 0.0941(4) Uani 1 1 d . . .
Cl2 Cl 0.04394(11) 0.12419(5) 0.42655(8) 0.0893(3) Uani 1 1 d . . .
N1 N 0.2416(3) 0.10923(12) 0.2976(2) 0.0627(7) Uani 1 1 d . . .
N2 N 0.1962(3) 0.22292(11) 0.30978(19) 0.0571(7) Uani 1 1 d . . .
C1 C 0.2066(7) 0.1373(4) 0.2111(6) 0.0615(19) Uani 0.657(6) 1 d P A 1
H1A H 0.2163 0.1203 0.1543 0.074 Uiso 0.657(6) 1 calc PR A 1
C2 C 0.1505(6) 0.1970(2) 0.2022(4) 0.0602(17) Uani 0.657(6) 1 d P A 1
C3 C 0.1759(12) 0.2353(7) 0.1244(11) 0.077(3) Uani 0.657(6) 1 d P A 1
H3A H 0.2647 0.2437 0.1478 0.116 Uiso 0.657(6) 1 calc PR A 1
H3B H 0.1293 0.2709 0.1166 0.116 Uiso 0.657(6) 1 calc PR A 1
H3C H 0.1497 0.2155 0.0595 0.116 Uiso 0.657(6) 1 calc PR A 1
C4 C 0.0041(4) 0.18099(19) 0.1679(3) 0.0878(12) Uani 0.657(6) 1 d P A 1
H4A H -0.0220 0.1583 0.1059 0.132 Uiso 0.657(6) 1 calc PR A 1
H4B H -0.0449 0.2161 0.1558 0.132 Uiso 0.657(6) 1 calc PR A 1
H4C H -0.0087 0.1589 0.2214 0.132 Uiso 0.657(6) 1 calc PR A 1
C5 C 0.1094(7) 0.2682(2) 0.3205(4) 0.076(2) Uani 0.657(6) 1 d P A 1
H5A H 0.0257 0.2514 0.3017 0.091 Uiso 0.657(6) 1 calc PR A 1
H5B H 0.1038 0.2993 0.2723 0.091 Uiso 0.657(6) 1 calc PR A 1
C6 C 0.1488(5) 0.29411(18) 0.4282(3) 0.1015(15) Uani 0.657(6) 1 d P A 1
H6A H 0.1619 0.2634 0.4775 0.152 Uiso 0.657(6) 1 calc PR A 1
H6B H 0.0834 0.3196 0.4310 0.152 Uiso 0.657(6) 1 calc PR A 1
H6C H 0.2258 0.3157 0.4439 0.152 Uiso 0.657(6) 1 calc PR A 1
C7 C 0.3265(6) 0.2510(3) 0.3364(5) 0.083(2) Uani 0.657(6) 1 d P A 1
H7A H 0.3152 0.2857 0.2944 0.099 Uiso 0.657(6) 1 calc PR A 1
H7B H 0.3552 0.2638 0.4075 0.099 Uiso 0.657(6) 1 calc PR A 1
C8 C 0.4260(5) 0.2174(2) 0.3247(4) 0.1160(17) Uani 0.657(6) 1 d P A 1
H8A H 0.4350 0.1814 0.3615 0.174 Uiso 0.657(6) 1 calc PR A 1
H8B H 0.5038 0.2389 0.3516 0.174 Uiso 0.657(6) 1 calc PR A 1
H8C H 0.4058 0.2095 0.2531 0.174 Uiso 0.657(6) 1 calc PR A 1
C1' C 0.2771(15) 0.1440(7) 0.2384(12) 0.070(4) Uani 0.343(6) 1 d P A 2
H1'A H 0.3042 0.1279 0.1893 0.084 Uiso 0.343(6) 1 calc PR A 2
C2' C 0.2747(13) 0.2094(4) 0.2487(9) 0.072(4) Uani 0.343(6) 1 d P A 2
C3' C 0.4260(5) 0.2174(2) 0.3247(4) 0.1160(17) Uani 0.343(6) 1 d P A 2
H3'1 H 0.4438 0.2579 0.3403 0.174 Uiso 0.343(6) 1 calc PR A 2
H3'2 H 0.4786 0.2029 0.2903 0.174 Uiso 0.343(6) 1 calc PR A 2
H3'3 H 0.4428 0.1961 0.3873 0.174 Uiso 0.343(6) 1 calc PR A 2
C4' C 0.232(2) 0.2362(14) 0.134(2) 0.101(9) Uani 0.343(6) 1 d P A 2
H4'1 H 0.1586 0.2161 0.0893 0.152 Uiso 0.343(6) 1 calc PR A 2
H4'2 H 0.2998 0.2318 0.1098 0.152 Uiso 0.343(6) 1 calc PR A 2
H4'3 H 0.2129 0.2768 0.1361 0.152 Uiso 0.343(6) 1 calc PR A 2
C5' C 0.2265(15) 0.2805(4) 0.3649(9) 0.079(4) Uani 0.343(6) 1 d P A 2
H5'A H 0.3152 0.2808 0.4095 0.095 Uiso 0.343(6) 1 calc PR A 2
H5'B H 0.2137 0.3112 0.3143 0.095 Uiso 0.343(6) 1 calc PR A 2
C6' C 0.1488(5) 0.29411(18) 0.4282(3) 0.1015(15) Uani 0.343(6) 1 d P A 2
H6'A H 0.1736 0.3312 0.4610 0.152 Uiso 0.343(6) 1 calc PR A 2
H6'B H 0.1622 0.2646 0.4797 0.152 Uiso 0.343(6) 1 calc PR A 2
H6'C H 0.0608 0.2952 0.3845 0.152 Uiso 0.343(6) 1 calc PR A 2
C7' C 0.0537(11) 0.2251(5) 0.2428(8) 0.074(4) Uani 0.343(6) 1 d P A 2
H7'A H 0.0074 0.2242 0.2884 0.089 Uiso 0.343(6) 1 calc PR A 2
H7'B H 0.0363 0.2624 0.2077 0.089 Uiso 0.343(6) 1 calc PR A 2
C8' C 0.0041(4) 0.18099(19) 0.1679(3) 0.0878(12) Uani 0.343(6) 1 d P A 2
H8'1 H 0.0672 0.1695 0.1415 0.132 Uiso 0.343(6) 1 calc PR A 2
H8'2 H -0.0689 0.1955 0.1127 0.132 Uiso 0.343(6) 1 calc PR A 2
H8'3 H -0.0194 0.1480 0.1988 0.132 Uiso 0.343(6) 1 calc PR A 2
C21 C 0.2670(3) 0.04828(14) 0.3006(2) 0.0566(8) Uani 1 1 d . A .
C22 C 0.2266(3) 0.01343(16) 0.2143(3) 0.0674(9) Uani 1 1 d . . .
H22A H 0.1826 0.0295 0.1499 0.081 Uiso 1 1 calc R A .
C23 C 0.2519(4) -0.04563(17) 0.2240(3) 0.0771(11) Uani 1 1 d . A .
H23A H 0.2242 -0.0693 0.1659 0.093 Uiso 1 1 calc R . .
C24 C 0.3167(4) -0.06933(17) 0.3177(4) 0.0851(12) Uani 1 1 d . . .
H24A H 0.3353 -0.1089 0.3235 0.102 Uiso 1 1 calc R A .
C25 C 0.3545(4) -0.03509(18) 0.4034(3) 0.0965(14) Uani 1 1 d . A .
H25A H 0.3980 -0.0516 0.4675 0.116 Uiso 1 1 calc R . .
C26 C 0.3289(4) 0.02340(15) 0.3957(3) 0.0788(11) Uani 1 1 d . . .
H26A H 0.3534 0.0463 0.4547 0.095 Uiso 1 1 calc R A .
Ni1A Ni 0.22178(4) 0.093544(18) 0.90644(3) 0.05827(14) Uani 1 1 d . B .
Cl1A Cl 0.39905(10) 0.09928(4) 1.04546(7) 0.0874(3) Uani 1 1 d . . .
Cl2A Cl 0.04601(11) 0.10701(6) 0.93510(8) 0.0986(4) Uani 1 1 d . . .
N1A N 0.2234(3) 0.13998(12) 0.7879(2) 0.0691(8) Uani 1 1 d . . .
N2A N 0.2203(3) 0.02506(11) 0.81214(19) 0.0559(7) Uani 1 1 d . . .
C1A C 0.1849(9) 0.1082(4) 0.7021(6) 0.058(2) Uani 0.500(6) 1 d P B 1
H1AA H 0.1761 0.1260 0.6403 0.070 Uiso 0.500(6) 1 calc PR B 1
C2A C 0.1550(7) 0.0439(3) 0.7022(5) 0.054(2) Uani 0.500(6) 1 d P B 1
C3A C 0.1881(9) 0.0085(6) 0.6216(9) 0.069(3) Uani 0.500(6) 1 d P B 1
H3AA H 0.1665 -0.0316 0.6248 0.103 Uiso 0.500(6) 1 calc PR B 1
H3AB H 0.2771 0.0117 0.6360 0.103 Uiso 0.500(6) 1 calc PR B 1
H3AC H 0.1413 0.0235 0.5541 0.103 Uiso 0.500(6) 1 calc PR B 1
C4A C 0.015(4) 0.0447(14) 0.673(2) 0.070(5) Uani 0.500(6) 1 d P B 1
H4AA H -0.0054 0.0663 0.7236 0.105 Uiso 0.500(6) 1 calc PR B 1
H4AB H -0.0157 0.0055 0.6700 0.105 Uiso 0.500(6) 1 calc PR B 1
H4AC H -0.0244 0.0628 0.6070 0.105 Uiso 0.500(6) 1 calc PR B 1
C5A C 0.1562(10) -0.0295(3) 0.8343(5) 0.068(2) Uani 0.500(6) 1 d P B 1
H5AA H 0.0668 -0.0219 0.8165 0.081 Uiso 0.500(6) 1 calc PR B 1
H5AB H 0.1641 -0.0614 0.7918 0.081 Uiso 0.500(6) 1 calc PR B 1
C6A C 0.2156(5) -0.04680(18) 0.9469(3) 0.1024(15) Uani 0.500(6) 1 d P B 1
H6A1 H 0.2977 -0.0633 0.9606 0.154 Uiso 0.500(6) 1 calc PR B 1
H6A2 H 0.1629 -0.0750 0.9620 0.154 Uiso 0.500(6) 1 calc PR B 1
H6A3 H 0.2238 -0.0130 0.9892 0.154 Uiso 0.500(6) 1 calc PR B 1
C7A C 0.3572(7) 0.0056(3) 0.8352(6) 0.070(2) Uani 0.500(6) 1 d P B 1
H7AA H 0.3957 -0.0046 0.9075 0.084 Uiso 0.500(6) 1 calc PR B 1
H7AB H 0.3555 -0.0292 0.7957 0.084 Uiso 0.500(6) 1 calc PR B 1
C8A C 0.4382(4) 0.04944(19) 0.8122(3) 0.0900(12) Uani 0.500(6) 1 d P B 1
H8A1 H 0.3926 0.0667 0.7463 0.135 Uiso 0.500(6) 1 calc PR B 1
H8A2 H 0.5131 0.0309 0.8111 0.135 Uiso 0.500(6) 1 calc PR B 1
H8A3 H 0.4613 0.0791 0.8642 0.135 Uiso 0.500(6) 1 calc PR B 1
C1A' C 0.2635(10) 0.1110(4) 0.7277(7) 0.064(2) Uani 0.500(6) 1 d P B 2
H1AB H 0.2759 0.1296 0.6734 0.077 Uiso 0.500(6) 1 calc PR B 2
C2A' C 0.2900(8) 0.0476(3) 0.7451(5) 0.067(2) Uani 0.500(6) 1 d P B 2
C3A' C 0.2626(12) 0.0130(6) 0.6460(9) 0.086(4) Uani 0.500(6) 1 d P B 2
H3AD H 0.1730 0.0122 0.6075 0.129 Uiso 0.500(6) 1 calc PR B 2
H3AE H 0.2931 -0.0261 0.6627 0.129 Uiso 0.500(6) 1 calc PR B 2
H3AF H 0.3043 0.0310 0.6056 0.129 Uiso 0.500(6) 1 calc PR B 2
C4A' C 0.4382(4) 0.04944(19) 0.8122(3) 0.0900(12) Uani 0.500(6) 1 d P B 2
H4A1 H 0.4810 0.0698 0.7749 0.135 Uiso 0.500(6) 1 calc PR B 2
H4A2 H 0.4702 0.0104 0.8261 0.135 Uiso 0.500(6) 1 calc PR B 2
H4A3 H 0.4524 0.0692 0.8759 0.135 Uiso 0.500(6) 1 calc PR B 2
C5A' C 0.0825(8) 0.0146(3) 0.7474(6) 0.080(3) Uani 0.500(6) 1 d P B 2
H5AC H 0.0410 0.0044 0.7942 0.096 Uiso 0.500(6) 1 calc PR B 2
H5AD H 0.0787 -0.0196 0.7057 0.096 Uiso 0.500(6) 1 calc PR B 2
C6A' C 0.001(4) 0.0618(14) 0.675(3) 0.103(10) Uani 0.500(6) 1 d P B 2
H6AA H -0.0835 0.0477 0.6410 0.154 Uiso 0.500(6) 1 calc PR B 2
H6AB H 0.0364 0.0713 0.6243 0.154 Uiso 0.500(6) 1 calc PR B 2
H6AC H 0.0000 0.0960 0.7139 0.154 Uiso 0.500(6) 1 calc PR B 2
C7A' C 0.2761(12) -0.0258(3) 0.8722(7) 0.089(3) Uani 0.500(6) 1 d P B 2
H7AC H 0.3646 -0.0177 0.9113 0.107 Uiso 0.500(6) 1 calc PR B 2
H7AD H 0.2725 -0.0574 0.8252 0.107 Uiso 0.500(6) 1 calc PR B 2
C8A' C 0.2156(5) -0.04680(18) 0.9469(3) 0.1024(15) Uani 0.500(6) 1 d P B 2
H8A4 H 0.1968 -0.0139 0.9809 0.154 Uiso 0.500(6) 1 calc PR B 2
H8A5 H 0.2733 -0.0722 0.9971 0.154 Uiso 0.500(6) 1 calc PR B 2
H8A6 H 0.1389 -0.0675 0.9095 0.154 Uiso 0.500(6) 1 calc PR B 2
C21A C 0.2170(3) 0.20189(14) 0.7805(3) 0.0639(9) Uani 1 1 d . B .
C22A C 0.1518(5) 0.23018(18) 0.6905(3) 0.0946(14) Uani 1 1 d . . .
H22B H 0.1108 0.2093 0.6304 0.114 Uiso 1 1 calc R B .
C23A C 0.1475(6) 0.2910(2) 0.6901(5) 0.128(2) Uani 1 1 d . B .
H23B H 0.1043 0.3111 0.6295 0.154 Uiso 1 1 calc R . .
C24A C 0.2065(7) 0.3201(2) 0.7785(6) 0.141(3) Uani 1 1 d . . .
H24B H 0.2040 0.3605 0.7777 0.169 Uiso 1 1 calc R B .
C25A C 0.2692(6) 0.2924(2) 0.8683(5) 0.131(2) Uani 1 1 d . B .
H25B H 0.3085 0.3136 0.9284 0.157 Uiso 1 1 calc R . .
C26A C 0.2741(4) 0.23251(18) 0.8697(4) 0.0907(12) Uani 1 1 d . . .
H26B H 0.3162 0.2129 0.9311 0.109 Uiso 1 1 calc R B .

loop_
_atom_site_aniso_label
_atom_site_aniso_U_11
_atom_site_aniso_U_22
_atom_site_aniso_U_33
_atom_site_aniso_U_23
_atom_site_aniso_U_13
_atom_site_aniso_U_12
Ni1 0.0726(3) 0.0520(3) 0.0466(2) 0.00042(18) 0.0182(2) 0.0009(2)
Cl1 0.0988(9) 0.0813(7) 0.0690(6) -0.0074(5) -0.0069(5) -0.0073(6)
Cl2 0.0896(8) 0.1012(8) 0.0854(7) -0.0007(6) 0.0422(6) -0.0130(6)
N1 0.078(2) 0.0559(17) 0.0544(16) 0.0032(13) 0.0246(15) 0.0103(15)
N2 0.0650(19) 0.0525(16) 0.0523(15) 0.0012(12) 0.0202(14) 0.0009(14)
C1 0.071(5) 0.061(4) 0.052(4) -0.002(3) 0.021(4) 0.004(4)
C2 0.077(5) 0.058(3) 0.047(3) 0.004(2) 0.024(3) 0.004(3)
C3 0.103(9) 0.076(5) 0.072(4) 0.015(4) 0.054(6) 0.017(6)
C4 0.073(3) 0.095(3) 0.073(2) -0.014(2) 0.001(2) 0.012(2)
C5 0.097(5) 0.061(4) 0.069(4) 0.002(3) 0.031(4) 0.013(4)
C6 0.136(4) 0.077(3) 0.091(3) -0.025(2) 0.042(3) 0.010(3)
C7 0.083(5) 0.078(4) 0.082(4) 0.003(3) 0.025(4) -0.023(4)
C8 0.085(4) 0.119(4) 0.159(5) -0.017(3) 0.063(4) -0.033(3)
C1' 0.069(10) 0.072(9) 0.071(9) -0.005(7) 0.028(8) 0.015(9)
C2' 0.087(10) 0.056(7) 0.079(8) 0.010(5) 0.038(7) -0.001(6)
C3' 0.085(4) 0.119(4) 0.159(5) -0.017(3) 0.063(4) -0.033(3)
C4' 0.14(2) 0.090(11) 0.114(15) 0.052(10) 0.100(18) 0.030(15)
C5' 0.103(12) 0.050(6) 0.080(8) 0.001(5) 0.029(8) -0.008(7)
C6' 0.136(4) 0.077(3) 0.091(3) -0.025(2) 0.042(3) 0.010(3)
C7' 0.087(9) 0.068(7) 0.067(7) 0.020(6) 0.029(6) 0.035(6)
C8' 0.073(3) 0.095(3) 0.073(2) -0.014(2) 0.001(2) 0.012(2)
C21 0.053(2) 0.055(2) 0.060(2) 0.0001(15) 0.0188(16) 0.0075(16)
C22 0.069(2) 0.073(2) 0.061(2) -0.0056(18) 0.0258(18) 0.0051(19)
C23 0.080(3) 0.072(3) 0.085(3) -0.021(2) 0.038(2) -0.007(2)
C24 0.090(3) 0.052(2) 0.113(3) -0.002(2) 0.038(3) 0.009(2)
C25 0.100(3) 0.068(3) 0.091(3) 0.011(2) 0.001(3) 0.018(2)
C26 0.089(3) 0.056(2) 0.066(2) 0.0001(17) 0.000(2) 0.007(2)
Ni1A 0.0699(3) 0.0565(3) 0.0482(2) -0.00080(19) 0.0218(2) -0.0004(2)
Cl1A 0.0815(7) 0.0861(7) 0.0719(6) -0.0084(5) 0.0027(5) 0.0076(6)
Cl2A 0.0782(7) 0.1458(10) 0.0803(7) -0.0199(6) 0.0395(6) -0.0034(7)
N1A 0.097(2) 0.0560(17) 0.0638(18) 0.0080(14) 0.0412(18) 0.0128(16)
N2A 0.0636(19) 0.0541(16) 0.0526(15) 0.0006(12) 0.0246(14) -0.0041(14)
C1A 0.060(5) 0.066(5) 0.048(4) 0.013(3) 0.021(4) 0.014(5)
C2A 0.061(5) 0.056(4) 0.047(3) 0.000(3) 0.020(3) 0.001(3)
C3A 0.081(8) 0.073(5) 0.052(5) -0.016(4) 0.026(6) -0.002(6)
C4A 0.063(10) 0.091(9) 0.054(7) 0.014(7) 0.018(6) 0.009(7)
C5A 0.093(7) 0.056(4) 0.051(4) 0.000(3) 0.024(4) -0.024(4)
C6A 0.157(5) 0.075(3) 0.081(3) 0.015(2) 0.050(3) -0.018(3)
C7A 0.066(5) 0.068(5) 0.071(5) -0.004(4) 0.019(4) 0.014(4)
C8A 0.067(3) 0.094(3) 0.116(3) 0.015(3) 0.043(3) 0.017(2)
C1A' 0.065(6) 0.072(5) 0.061(5) 0.019(4) 0.031(5) 0.020(5)
C2A' 0.084(6) 0.060(4) 0.070(5) 0.013(3) 0.044(4) 0.011(4)
C3A' 0.122(11) 0.079(7) 0.073(8) -0.004(5) 0.054(8) 0.014(8)
C4A' 0.067(3) 0.094(3) 0.116(3) 0.015(3) 0.043(3) 0.017(2)
C5A' 0.103(7) 0.077(6) 0.065(5) -0.021(4) 0.035(5) -0.027(5)
C6A' 0.059(10) 0.17(3) 0.077(9) 0.004(16) 0.017(8) -0.007(17)
C7A' 0.145(10) 0.056(5) 0.078(5) 0.006(4) 0.055(6) 0.009(6)
C8A' 0.157(5) 0.075(3) 0.081(3) 0.015(2) 0.050(3) -0.018(3)
C21A 0.067(2) 0.056(2) 0.081(2) 0.0075(18) 0.043(2) 0.0044(18)
C22A 0.137(4) 0.076(3) 0.087(3) 0.026(2) 0.061(3) 0.036(3)
C23A 0.198(6) 0.097(4) 0.137(5) 0.059(3) 0.118(5) 0.067(4)
C24A 0.221(8) 0.068(3) 0.204(7) 0.016(4) 0.158(7) -0.002(4)
C25A 0.159(6) 0.084(4) 0.171(6) -0.027(4) 0.086(5) -0.049(4)
C26A 0.085(3) 0.070(3) 0.114(3) -0.007(2) 0.033(3) -0.017(2)

loop_
_atom_type_symbol
_atom_type_description
_atom_type_scat_dispersion_real
_atom_type_scat_dispersion_imag
_atom_type_scat_source
C C 0.0033 0.0016 'International Tables Vol C Tables 4.2.6.8 and 6.1.1.4'
H H 0.0000 0.0000 'International Tables Vol C Tables 4.2.6.8 and 6.1.1.4'
N N 0.0061 0.0033 'International Tables Vol C Tables 4.2.6.8 and 6.1.1.4'
Cl Cl 0.1484 0.1585 'International Tables Vol C Tables 4.2.6.8 and 6.1.1.4'
Ni Ni 0.3393 1.1124 'International Tables Vol C Tables 4.2.6.8 and 6.1.1.4'

loop_
_geom_angle_atom_site_label_1
_geom_angle_atom_site_label_2
_geom_angle_atom_site_label_3
_geom_angle
_geom_angle_site_symmetry_1
_geom_angle_site_symmetry_3
_geom_angle_publ_flag
N1 Ni1 N2 83.52(11) . . ?
N1 Ni1 Cl2 108.19(9) . . ?
N2 Ni1 Cl2 115.73(9) . . ?
N1 Ni1 Cl1 115.86(9) . . ?
N2 Ni1 Cl1 113.74(8) . . ?
Cl2 Ni1 Cl1 115.65(5) . . ?
C1 N1 C1' 34.0(5) . . ?
C1 N1 C21 120.3(4) . . ?
C1' N1 C21 120.4(7) . . ?
C1 N1 Ni1 112.8(4) . . ?
C1' N1 Ni1 109.8(7) . . ?
C21 N1 Ni1 125.6(2) . . ?
C5 N2 C2' 140.8(5) . . ?
C5 N2 C5' 50.5(5) . . ?
C2' N2 C5' 114.1(7) . . ?
C5 N2 C2 112.4(4) . . ?
C2' N2 C2 53.3(5) . . ?
C5' N2 C2 141.3(5) . . ?
C5 N2 C7 107.6(4) . . ?
C2' N2 C7 59.4(5) . . ?
C5' N2 C7 59.3(6) . . ?
C2 N2 C7 110.4(4) . . ?
C5 N2 C7' 56.5(5) . . ?
C2' N2 C7' 112.3(7) . . ?
C5' N2 C7' 105.6(7) . . ?
C2 N2 C7' 61.1(5) . . ?
C7 N2 C7' 146.9(5) . . ?
C5 N2 Ni1 112.6(3) . . ?
C2' N2 Ni1 106.6(4) . . ?
C5' N2 Ni1 112.2(5) . . ?
C2 N2 Ni1 106.5(2) . . ?
C7 N2 Ni1 107.2(3) . . ?
C7' N2 Ni1 105.8(4) . . ?
N1 C1 C2 120.4(6) . . ?
C1 C2 C3 113.7(7) . . ?
C1 C2 N2 107.4(4) . . ?
C3 C2 N2 113.6(6) . . ?
C1 C2 C4 100.3(5) . . ?
C3 C2 C4 112.2(6) . . ?
N2 C2 C4 108.7(4) . . ?
N2 C5 C6 114.5(5) . . ?
C8 C7 N2 118.8(5) . . ?
N1 C1' C2' 121.4(12) . . ?
N2 C2' C1' 107.4(9) . . ?
N2 C2' C4' 118.1(11) . . ?
C1' C2' C4' 107.1(15) . . ?
C26 C21 C22 119.3(3) . . ?
C26 C21 N1 117.5(3) . . ?
C22 C21 N1 123.1(3) . . ?
C21 C22 C23 119.6(3) . . ?
C24 C23 C22 120.5(4) . . ?
C23 C24 C25 119.9(4) . . ?
C24 C25 C26 120.6(4) . . ?
C25 C26 C21 120.0(4) . . ?
N1A Ni1A N2A 82.72(11) . . ?
N1A Ni1A Cl2A 111.77(10) . . ?
N2A Ni1A Cl2A 115.82(9) . . ?
N1A Ni1A Cl1A 114.35(10) . . ?
N2A Ni1A Cl1A 113.30(8) . . ?
Cl2A Ni1A Cl1A 114.91(4) . . ?
C1A' N1A C1A 37.1(4) . . ?
C1A' N1A C21A 119.3(5) . . ?
C1A N1A C21A 119.3(4) . . ?
C1A' N1A Ni1A 112.9(4) . . ?
C1A N1A Ni1A 111.0(4) . . ?
C21A N1A Ni1A 125.6(2) . . ?
C7A' N2A C2A 140.6(4) . . ?
C7A' N2A C5A' 110.7(6) . . ?
C2A N2A C5A' 54.9(4) . . ?
C7A' N2A C2A' 114.6(5) . . ?
C2A N2A C2A' 56.3(4) . . ?
C5A' N2A C2A' 110.3(5) . . ?
C7A' N2A C7A 56.7(5) . . ?
C2A N2A C7A 111.9(4) . . ?
C5A' N2A C7A 145.7(4) . . ?
C2A' N2A C7A 60.5(4) . . ?
C7A' N2A C5A 50.3(5) . . ?
C2A N2A C5A 110.5(4) . . ?
C5A' N2A C5A 61.7(4) . . ?
C2A' N2A C5A 142.6(4) . . ?
C7A N2A C5A 104.0(5) . . ?
C7A' N2A Ni1A 110.5(4) . . ?
C2A N2A Ni1A 108.8(3) . . ?
C5A' N2A Ni1A 105.4(3) . . ?
C2A' N2A Ni1A 104.7(3) . . ?
C7A N2A Ni1A 108.9(3) . . ?
C5A N2A Ni1A 112.6(3) . . ?
N1A C1A C2A 122.1(6) . . ?
C4A C2A N2A 110.6(13) . . ?
C4A C2A C1A 101.8(13) . . ?
N2A C2A C1A 104.8(5) . . ?
C4A C2A C3A 109.6(13) . . ?
N2A C2A C3A 115.8(6) . . ?
C1A C2A C3A 113.3(7) . . ?
C6A C5A N2A 111.2(5) . . ?
C8A C7A N2A 115.1(5) . . ?
N1A C1A' C2A' 120.0(7) . . ?
C1A' C2A' C3A' 113.6(8) . . ?
C1A' C2A' N2A 108.1(5) . . ?
C3A' C2A' N2A 113.8(7) . . ?
N2A C5A' C6A' 121.2(17) . . ?
C22A C21A C26A 120.5(4) . . ?
C22A C21A N1A 122.5(4) . . ?
C26A C21A N1A 116.9(3) . . ?
C21A C22A C23A 119.1(5) . . ?
C24A C23A C22A 119.2(5) . . ?
C23A C24A C25A 122.1(5) . . ?
C24A C25A C26A 119.2(6) . . ?
C21A C26A C25A 119.9(5) . . ?

loop_
_geom_bond_atom_site_label_1
_geom_bond_atom_site_label_2
_geom_bond_distance
_geom_bond_site_symmetry_2
_geom_bond_publ_flag
Ni1 N1 1.979(3) . ?
Ni1 N2 2.045(2) . ?
Ni1 Cl2 2.2061(11) . ?
Ni1 Cl1 2.2172(10) . ?
N1 C1 1.297(8) . ?
N1 C1' 1.319(17) . ?
N1 C21 1.428(4) . ?
N2 C5 1.482(6) . ?
N2 C2' 1.484(11) . ?
N2 C5' 1.507(11) . ?
N2 C2 1.520(5) . ?
N2 C7 1.531(6) . ?
N2 C7' 1.544(11) . ?
C1 C2 1.498(9) . ?
C2 C3 1.510(15) . ?
C2 C4 1.597(7) . ?
C5 C6 1.526(6) . ?
C7 C8 1.432(8) . ?
C1' C2' 1.512(19) . ?
C2' C4' 1.61(3) . ?
C21 C26 1.377(4) . ?
C21 C22 1.378(4) . ?
C22 C23 1.383(5) . ?
C23 C24 1.357(5) . ?
C24 C25 1.363(5) . ?
C25 C26 1.371(5) . ?
Ni1A N1A 1.980(3) . ?
Ni1A N2A 2.051(2) . ?
Ni1A Cl2A 2.2079(12) . ?
Ni1A Cl1A 2.2253(10) . ?
N1A C1A' 1.285(9) . ?
N1A C1A 1.332(9) . ?
N1A C21A 1.426(4) . ?
N2A C7A' 1.441(8) . ?
N2A C2A 1.502(6) . ?
N2A C5A' 1.511(9) . ?
N2A C2A' 1.530(7) . ?
N2A C7A 1.537(7) . ?
N2A C5A 1.540(7) . ?
C1A C2A 1.517(11) . ?
C2A C4A 1.49(4) . ?
C2A C3A 1.548(13) . ?
C5A C6A 1.519(8) . ?
C7A C8A 1.481(8) . ?
C1A' C2A' 1.489(11) . ?
C2A' C3A' 1.528(14) . ?
C5A' C6A' 1.54(3) . ?
C21A C22A 1.365(5) . ?
C21A C26A 1.369(5) . ?
C22A C23A 1.398(6) . ?
C23A C24A 1.345(8) . ?
C24A C25A 1.352(8) . ?
C25A C26A 1.378(6) . ?
